data_7211075
loop_
_publ_author_name
'Gee, William J.'
'Moubaraki, Boujemaa'
'Murray, Keith S.'
'Batten, Stuart R.'

_publ_section_title
;
 Coordination polymers of a dipyridylazacrown ligand: structural, thermal
 and spectroscopic properties
;
_journal_issue 45
_journal_name_full CrystEngComm
_journal_page_first 9655
_journal_paper_doi 10.1039/c3ce41202d
_journal_volume 15
_journal_year 2013
_chemical_formula_moiety 'C48 H76 N8 O10 Zn, 4(Cl O4), O, 3(H2 O)'
_chemical_formula_sum 'C48 H82 Cl4 N8 O30 Zn'
_chemical_formula_weight 1458.39
_chemical_name_systematic
; 
 ? 
;
_space_group_IT_number 14
_symmetry_cell_setting monoclinic
_symmetry_space_group_name_Hall '-P 2ybc'
_symmetry_space_group_name_H-M 'P 1 21/c 1'
_atom_sites_solution_hydrogens geom
_atom_sites_solution_primary direct
_atom_sites_solution_secondary difmap
_audit_creation_method SHELXL-97
_cell_angle_alpha 90.00
_cell_angle_beta 95.9290(10)
_cell_angle_gamma 90.00
_cell_formula_units_Z 4
_cell_length_a 17.7217(5)
_cell_length_b 14.2395(5)
_cell_length_c 25.8471(7)
_cell_measurement_reflns_used 55355
_cell_measurement_temperature 123(2)
_cell_measurement_theta_max 29.01
_cell_measurement_theta_min 1.63
_cell_volume 6487.6(3)
_computing_cell_refinement 'Bruker Apex2 v2.0 (Bruker Axs 2005)'
_computing_data_collection 'Bruker Apex2 v2.0 (Bruker Axs 2005)'
_computing_data_reduction 'Bruker Apex2 v2.0 (Bruker Axs 2005)'
_computing_molecular_graphics 'X-seed (Barbour, 2001)'
_computing_publication_material 'CIFTAB (Sheldrick, 1997)'
_computing_structure_refinement 'SHELXL-97 (Sheldrick, 1997)'
_computing_structure_solution 'SHELXS-97 (Sheldrick, 1997)'
_diffrn_ambient_temperature 123(2)
_diffrn_measured_fraction_theta_full 0.992
_diffrn_measured_fraction_theta_max 0.992
_diffrn_measurement_device_type 'Bruker X8 Apex KAPPA CCD'
_diffrn_measurement_method '0.5 deg frames in phi and omega'
_diffrn_radiation_monochromator graphite
_diffrn_radiation_source 'fine-focus sealed tube'
_diffrn_radiation_type MoK\a
_diffrn_radiation_wavelength 0.71073
_diffrn_reflns_av_R_equivalents 0.0440
_diffrn_reflns_av_sigmaI/netI 0.0580
_diffrn_reflns_limit_h_max 24
_diffrn_reflns_limit_h_min -23
_diffrn_reflns_limit_k_max 18
_diffrn_reflns_limit_k_min -19
_diffrn_reflns_limit_l_max 35
_diffrn_reflns_limit_l_min -35
_diffrn_reflns_number 55355
_diffrn_reflns_theta_full 29.01
_diffrn_reflns_theta_max 29.01
_diffrn_reflns_theta_min 1.63
_diffrn_standards_number 0
_exptl_absorpt_coefficient_mu 0.635
_exptl_absorpt_correction_T_max 0.7851
_exptl_absorpt_correction_T_min 0.7417
_exptl_absorpt_correction_type multi-scan
_exptl_absorpt_process_details 'SADABS (Sheldrick, 1997)'
_exptl_crystal_colour colourless
_exptl_crystal_density_diffrn 1.493
_exptl_crystal_density_method 'not measured'
_exptl_crystal_description prism
_exptl_crystal_F_000 3056
_exptl_crystal_size_max 0.50
_exptl_crystal_size_mid 0.40
_exptl_crystal_size_min 0.40
_refine_diff_density_max 1.393
_refine_diff_density_min -0.746
_refine_diff_density_rms 0.092
_refine_ls_extinction_method none
_refine_ls_goodness_of_fit_ref 1.195
_refine_ls_hydrogen_treatment mixed
_refine_ls_matrix_type full
_refine_ls_number_parameters 868
_refine_ls_number_reflns 17125
_refine_ls_number_restraints 10
_refine_ls_restrained_S_all 1.195
_refine_ls_R_factor_all 0.1005
_refine_ls_R_factor_gt 0.0851
_refine_ls_shift/su_max 0.000
_refine_ls_shift/su_mean 0.000
_refine_ls_structure_factor_coef Fsqd
_refine_ls_weighting_details 'calc w=1/[\s^2^(Fo^2^)+(0.0204P)^2^+19.7363P] where P=(Fo^2^+2Fc^2^)/3'
_refine_ls_weighting_scheme calc
_refine_ls_wR_factor_gt 0.1467
_refine_ls_wR_factor_ref 0.1534
_reflns_number_gt 14571
_reflns_number_total 17125
_reflns_threshold_expression >2sigma(I)
_cod_data_source_file c3ce41202d.txt
_cod_data_source_block 3
_cod_original_sg_symbol_H-M 'P 21/c'
_cod_database_code 7211075

loop_
_symmetry_equiv_pos_as_xyz
'x, y, z'
'-x, y+1/2, -z+1/2'
'-x, -y, -z'
'x, -y-1/2, z-1/2'

loop_
_atom_site_label
_atom_site_type_symbol
_atom_site_fract_x
_atom_site_fract_y
_atom_site_fract_z
_atom_site_U_iso_or_equiv
_atom_site_adp_type
_atom_site_occupancy
_atom_site_symmetry_multiplicity
_atom_site_calc_flag
_atom_site_refinement_flags
Zn1 Zn 0.25080(2) 0.11192(3) 0.240226(15) 0.01517(9) Uani 1 1 d .
Cl1 Cl -0.20474(6) 0.14220(7) 0.56504(4) 0.0305(2) Uani 1 1 d .
O1 O 0.25065(16) -0.03730(19) 0.23705(11) 0.0249(6) Uani 1 1 d D
N1 N 0.33345(15) 0.1099(2) 0.18399(11) 0.0172(6) Uani 1 1 d .
C1 C 0.33342(18) 0.1681(2) 0.14317(12) 0.0167(7) Uani 1 1 d .
H1 H 0.2942 0.2137 0.1382 0.020 Uiso 1 1 calc R
Cl2 Cl 0.32812(5) 0.42918(6) 0.34686(4) 0.02370(19) Uani 1 1 d .
O2 O 0.25746(15) 0.26285(18) 0.24054(10) 0.0223(5) Uani 1 1 d D
N2 N 0.53260(16) 0.1732(2) 0.05655(11) 0.0178(6) Uani 1 1 d .
C2 C 0.38688(19) 0.1657(2) 0.10787(13) 0.0186(7) Uani 1 1 d .
H2 H 0.3846 0.2096 0.0801 0.022 Uiso 1 1 calc R
Cl3 Cl 0.16778(5) 0.44380(6) 0.16388(3) 0.02329(18) Uani 1 1 d .
O3 O 0.43178(14) 0.27141(18) -0.02136(10) 0.0236(6) Uani 1 1 d .
N3 N 0.34484(15) 0.1127(2) 0.30095(11) 0.0170(6) Uani 1 1 d .
C3 C 0.44397(19) 0.0984(2) 0.11349(13) 0.0171(7) Uani 1 1 d .
Cl4 Cl 0.32017(5) -0.18496(7) 0.13149(4) 0.0297(2) Uani 1 1 d .
O4 O 0.55829(15) 0.2813(2) 0.15096(10) 0.0262(6) Uani 1 1 d .
N4 N 0.59805(16) 0.0281(2) 0.40696(11) 0.0176(6) Uani 1 1 d .
C4 C 0.4452(2) 0.0387(3) 0.15627(16) 0.0282(9) Uani 1 1 d .
H4 H 0.4839 -0.0074 0.1622 0.034 Uiso 1 1 calc R
N5 N 0.17308(15) 0.1073(2) 0.29890(11) 0.0175(6) Uani 1 1 d .
C5 C 0.3901(2) 0.0469(3) 0.18994(16) 0.0265(8) Uani 1 1 d .
H5 H 0.3923 0.0057 0.2190 0.032 Uiso 1 1 calc R
O6 O 0.68050(14) -0.12687(18) 0.47444(9) 0.0217(5) Uani 1 1 d .
N6 N 0.00400(17) 0.1721(2) 0.44422(12) 0.0232(6) Uani 1 1 d .
C6 C 0.5005(2) 0.0854(3) 0.07423(14) 0.0220(7) Uani 1 1 d .
H6A H 0.5425 0.0452 0.0898 0.026 Uiso 1 1 calc R
H6B H 0.4753 0.0518 0.0436 0.026 Uiso 1 1 calc R
O7 O -0.03311(16) 0.2881(2) 0.35590(11) 0.0330(7) Uani 1 1 d .
N7 N 0.15505(16) 0.1210(2) 0.18147(11) 0.0199(6) Uani 1 1 d .
C7 C 0.5384(2) 0.1726(3) 0.00043(14) 0.0222(7) Uani 1 1 d .
H7A H 0.5626 0.1131 -0.0090 0.027 Uiso 1 1 calc R
H7B H 0.5716 0.2249 -0.0083 0.027 Uiso 1 1 calc R
O8 O -0.03874(17) -0.0534(2) 0.18139(12) 0.0359(7) Uani 1 1 d .
N8 N -0.10884(18) 0.0588(2) 0.09218(14) 0.0283(7) Uani 1 1 d .
C8 C 0.4629(2) 0.1820(3) -0.03130(14) 0.0274(8) Uani 1 1 d .
H8A H 0.4693 0.1758 -0.0688 0.033 Uiso 1 1 calc R
H8B H 0.4283 0.1317 -0.0218 0.033 Uiso 1 1 calc R
O9 O -0.16053(17) -0.0326(2) -0.01209(11) 0.0357(7) Uani 1 1 d .
C9 C 0.3554(2) 0.2813(3) -0.04463(14) 0.0262(8) Uani 1 1 d .
H9A H 0.3236 0.2299 -0.0329 0.031 Uiso 1 1 calc R
H9B H 0.3540 0.2779 -0.0830 0.031 Uiso 1 1 calc R
O10 O -0.12036(18) -0.2245(2) -0.00619(11) 0.0364(7) Uani 1 1 d .
C10 C 0.6081(2) 0.1928(3) 0.08389(14) 0.0236(8) Uani 1 1 d .
H10A H 0.6284 0.2506 0.0691 0.028 Uiso 1 1 calc R
H10B H 0.6426 0.1405 0.0774 0.028 Uiso 1 1 calc R
O11 O -0.1672(3) 0.1985(3) 0.60548(14) 0.0747(15) Uani 1 1 d .
C11 C 0.6080(2) 0.2053(3) 0.14134(15) 0.0273(8) Uani 1 1 d .
H11A H 0.5906 0.1468 0.1571 0.033 Uiso 1 1 calc R
H11B H 0.6600 0.2192 0.1572 0.033 Uiso 1 1 calc R
O12 O -0.2662(2) 0.0930(3) 0.58382(17) 0.0694(13) Uani 1 1 d .
C12 C 0.5583(3) 0.3058(4) 0.20365(16) 0.0478(14) Uani 1 1 d .
H12A H 0.6000 0.3508 0.2133 0.057 Uiso 1 1 calc R
H12B H 0.5678 0.2490 0.2254 0.057 Uiso 1 1 calc R
O13 O -0.2320(2) 0.2020(3) 0.52295(14) 0.0593(11) Uani 1 1 d .
C13 C 0.39909(19) 0.1784(3) 0.30202(14) 0.0193(7) Uani 1 1 d .
H13 H 0.3933 0.2280 0.2774 0.023 Uiso 1 1 calc R
O14 O -0.1544(2) 0.0762(3) 0.54635(18) 0.0745(13) Uani 1 1 d .
C14 C 0.46325(19) 0.1771(3) 0.33749(14) 0.0211(7) Uani 1 1 d .
H14 H 0.5003 0.2252 0.3371 0.025 Uiso 1 1 calc R
O15 O 0.33241(18) 0.4451(2) 0.40231(11) 0.0388(7) Uani 1 1 d .
C15 C 0.47302(19) 0.1048(3) 0.37359(13) 0.0190(7) Uani 1 1 d .
O16 O 0.2989(2) 0.5119(2) 0.32149(14) 0.0521(10) Uani 1 1 d .
C16 C 0.41652(19) 0.0367(2) 0.37292(13) 0.0194(7) Uani 1 1 d .
H16 H 0.4210 -0.0137 0.3971 0.023 Uiso 1 1 calc R
O17 O 0.40094(18) 0.4047(3) 0.33291(15) 0.0500(9) Uani 1 1 d .
C17 C 0.35379(19) 0.0434(2) 0.33652(13) 0.0179(7) Uani 1 1 d .
H17 H 0.3153 -0.0030 0.3366 0.022 Uiso 1 1 calc R
O18 O 0.27654(16) 0.3518(2) 0.33472(11) 0.0315(7) Uani 1 1 d .
C18 C 0.54082(19) 0.1042(3) 0.41405(14) 0.0218(7) Uani 1 1 d .
H18A H 0.5665 0.1659 0.4135 0.026 Uiso 1 1 calc R
H18B H 0.5227 0.0967 0.4488 0.026 Uiso 1 1 calc R
O19 O 0.2044(2) 0.4760(3) 0.21322(14) 0.0625(11) Uani 1 1 d .
C19 C 0.6274(2) 0.0300(3) 0.35441(13) 0.0253(8) Uani 1 1 d .
H19A H 0.6047 0.0842 0.3345 0.030 Uiso 1 1 calc R
H19B H 0.6831 0.0396 0.3592 0.030 Uiso 1 1 calc R
O20 O 0.09217(17) 0.4172(3) 0.16935(17) 0.0552(10) Uani 1 1 d .
O21 O 0.21021(15) 0.36246(19) 0.14957(10) 0.0258(6) Uani 1 1 d .
C21 C 0.5118(3) -0.1530(3) 0.28595(15) 0.0373(10) Uani 1 1 d .
H21A H 0.5517 -0.2019 0.2901 0.045 Uiso 1 1 calc R
H21B H 0.5072 -0.1325 0.2492 0.045 Uiso 1 1 calc R
O22 O 0.17121(19) 0.5153(2) 0.12590(14) 0.0466(9) Uani 1 1 d .
C22 C 0.6612(2) 0.0394(3) 0.45042(14) 0.0214(7) Uani 1 1 d .
H22A H 0.6909 0.0962 0.4438 0.026 Uiso 1 1 calc R
H22B H 0.6387 0.0490 0.4835 0.026 Uiso 1 1 calc R
O23 O 0.2670(2) -0.1128(3) 0.1290(2) 0.0964(19) Uani 1 1 d .
C23 C 0.7140(2) -0.0435(3) 0.45626(15) 0.0240(8) Uani 1 1 d .
H23A H 0.7325 -0.0568 0.4222 0.029 Uiso 1 1 calc R
H23B H 0.7585 -0.0267 0.4808 0.029 Uiso 1 1 calc R
O24 O 0.3597(4) -0.1794(4) 0.1807(2) 0.129(3) Uani 1 1 d .
C24 C 0.6746(2) -0.1253(3) 0.52885(13) 0.0258(8) Uani 1 1 d .
H24A H 0.6398 -0.0745 0.5373 0.031 Uiso 1 1 calc R
H24B H 0.7250 -0.1135 0.5480 0.031 Uiso 1 1 calc R
O25 O 0.2839(2) -0.2736(3) 0.1250(2) 0.0853(16) Uani 1 1 d .
C25 C 0.1147(2) 0.0466(3) 0.29529(15) 0.0274(8) Uani 1 1 d .
H25 H 0.1068 0.0077 0.2654 0.033 Uiso 1 1 calc R
O26 O 0.3728(4) -0.1756(4) 0.0974(3) 0.136(3) Uani 1 1 d .
C26 C 0.0658(2) 0.0386(3) 0.33338(16) 0.0299(9) Uani 1 1 d .
H26 H 0.0260 -0.0063 0.3296 0.036 Uiso 1 1 calc R
O27 O 0.2506(3) 0.6737(3) 0.24145(16) 0.0775(14) Uani 1 1 d .
C27 C 0.07459(19) 0.0954(3) 0.37695(14) 0.0203(7) Uani 1 1 d .
O28 O 0.1898(2) -0.1739(3) 0.28891(13) 0.0481(9) Uani 1 1 d D
C28 C 0.13331(19) 0.1601(2) 0.37982(13) 0.0188(7) Uani 1 1 d .
H28 H 0.1405 0.2024 0.4084 0.023 Uiso 1 1 calc R
C29 C 0.18123(18) 0.1630(2) 0.34112(13) 0.0171(7) Uani 1 1 d .
H29 H 0.2221 0.2064 0.3444 0.020 Uiso 1 1 calc R
C30 C 0.0252(2) 0.0830(3) 0.42077(15) 0.0251(8) Uani 1 1 d .
H30A H -0.0216 0.0492 0.4073 0.030 Uiso 1 1 calc R
H30B H 0.0525 0.0434 0.4481 0.030 Uiso 1 1 calc R
C31 C 0.0163(3) 0.1695(3) 0.50134(15) 0.0338(10) Uani 1 1 d .
H31A H -0.0004 0.1078 0.5136 0.041 Uiso 1 1 calc R
H31B H -0.0152 0.2185 0.5157 0.041 Uiso 1 1 calc R
C32 C -0.0739(2) 0.2004(3) 0.42611(17) 0.0317(9) Uani 1 1 d .
H32A H -0.0864 0.2584 0.4446 0.038 Uiso 1 1 calc R
H32B H -0.1092 0.1506 0.4352 0.038 Uiso 1 1 calc R
C33 C -0.0856(2) 0.2177(3) 0.36867(18) 0.0343(10) Uani 1 1 d .
H33A H -0.0772 0.1589 0.3496 0.041 Uiso 1 1 calc R
H33B H -0.1383 0.2390 0.3586 0.041 Uiso 1 1 calc R
C34 C -0.0425(3) 0.3145(4) 0.30293(18) 0.0465(13) Uani 1 1 d .
H34A H -0.0860 0.3580 0.2965 0.056 Uiso 1 1 calc R
H34B H -0.0527 0.2583 0.2808 0.056 Uiso 1 1 calc R
C35 C 0.1045(2) 0.1911(3) 0.18233(15) 0.0248(8) Uani 1 1 d .
H35 H 0.1144 0.2393 0.2075 0.030 Uiso 1 1 calc R
C36 C 0.0391(2) 0.1969(3) 0.14862(15) 0.0247(8) Uani 1 1 d .
H36 H 0.0060 0.2492 0.1500 0.030 Uiso 1 1 calc R
C37 C 0.0220(2) 0.1256(3) 0.11277(14) 0.0223(7) Uani 1 1 d .
C38 C 0.0739(2) 0.0528(3) 0.11121(15) 0.0234(8) Uani 1 1 d .
H38 H 0.0646 0.0030 0.0869 0.028 Uiso 1 1 calc R
C39 C 0.1392(2) 0.0535(3) 0.14532(14) 0.0219(7) Uani 1 1 d .
H39 H 0.1747 0.0040 0.1433 0.026 Uiso 1 1 calc R
C40 C -0.0503(2) 0.1286(3) 0.07624(14) 0.0236(8) Uani 1 1 d .
H40A H -0.0385 0.1139 0.0405 0.028 Uiso 1 1 calc R
H40B H -0.0719 0.1927 0.0761 0.028 Uiso 1 1 calc R
C41 C -0.1225(2) 0.0673(3) 0.14921(18) 0.0354(10) Uani 1 1 d .
H41A H -0.0856 0.1122 0.1666 0.043 Uiso 1 1 calc R
H41B H -0.1741 0.0927 0.1516 0.043 Uiso 1 1 calc R
C42 C -0.1150(3) -0.0246(4) 0.17671(19) 0.0416(11) Uani 1 1 d .
H42A H -0.1326 -0.0185 0.2117 0.050 Uiso 1 1 calc R
H42B H -0.1470 -0.0722 0.1570 0.050 Uiso 1 1 calc R
C43 C -0.0280(3) -0.1389(4) 0.20988(17) 0.0431(12) Uani 1 1 d .
H43A H -0.0719 -0.1810 0.2010 0.052 Uiso 1 1 calc R
H43B H -0.0245 -0.1256 0.2476 0.052 Uiso 1 1 calc R
C44 C -0.1839(2) 0.0708(3) 0.06038(18) 0.0363(10) Uani 1 1 d .
H44A H -0.2200 0.0248 0.0726 0.044 Uiso 1 1 calc R
H44B H -0.2035 0.1343 0.0671 0.044 Uiso 1 1 calc R
C45 C -0.1832(3) 0.0594(3) 0.00383(19) 0.0390(11) Uani 1 1 d .
H45A H -0.2347 0.0729 -0.0133 0.047 Uiso 1 1 calc R
H45B H -0.1482 0.1065 -0.0087 0.047 Uiso 1 1 calc R
C46 C -0.2150(2) -0.1035(3) -0.00869(19) 0.0408(11) Uani 1 1 d .
H46A H -0.2644 -0.0830 -0.0265 0.049 Uiso 1 1 calc R
H46B H -0.2216 -0.1159 0.0283 0.049 Uiso 1 1 calc R
C47 C -0.1890(2) -0.1925(3) -0.03401(15) 0.0346(10) Uani 1 1 d .
H47A H -0.2286 -0.2416 -0.0337 0.042 Uiso 1 1 calc R
H47B H -0.1808 -0.1796 -0.0706 0.042 Uiso 1 1 calc R
C48 C -0.0980(3) -0.3151(3) -0.02169(16) 0.0380(11) Uani 1 1 d .
H48A H -0.1040 -0.3199 -0.0601 0.046 Uiso 1 1 calc R
H48B H -0.1303 -0.3636 -0.0076 0.046 Uiso 1 1 calc R
O29 O 0.51259(15) -0.11873(19) 0.43448(10) 0.0220(5) Uani 1 1 d D
O30 O -0.04443(18) -0.1052(2) 0.06693(13) 0.0383(8) Uani 1 1 d D
H8N H -0.090(3) 0.003(4) 0.0842(19) 0.047(15) Uiso 1 1 d .
O5 O 0.53556(17) -0.0772(2) 0.31686(11) 0.0378(8) Uani 1 1 d .
C20 C 0.6109(3) -0.0557(4) 0.32418(19) 0.0455(12) Uani 1 1 d .
H20A H 0.6301 -0.0484 0.2898 0.055 Uiso 1 1 calc R
H20B H 0.6384 -0.1088 0.3422 0.055 Uiso 1 1 calc R
H29A H 0.534(2) -0.161(3) 0.4567(15) 0.039(13) Uiso 1 1 d D
H29B H 0.497(3) -0.149(3) 0.4059(14) 0.060(17) Uiso 1 1 d D
H30C H -0.024(3) -0.140(4) 0.0927(17) 0.07(2) Uiso 1 1 d D
H30D H -0.064(3) -0.143(3) 0.0418(16) 0.058(17) Uiso 1 1 d D
H1B H 0.232(2) -0.079(3) 0.2576(14) 0.029(12) Uiso 1 1 d D
H28B H 0.191(4) -0.173(5) 0.3232(8) 0.08(2) Uiso 1 1 d D
H28A H 0.212(3) -0.226(3) 0.278(2) 0.08(2) Uiso 1 1 d D
H1A H 0.270(3) -0.070(3) 0.2129(15) 0.049(15) Uiso 1 1 d D
H4N H 0.575(2) -0.024(3) 0.4126(13) 0.007(9) Uiso 1 1 d .
H2A H 0.265(3) 0.297(3) 0.2685(12) 0.039(13) Uiso 1 1 d D
H2B H 0.242(3) 0.296(3) 0.2129(12) 0.041(14) Uiso 1 1 d D

loop_
_atom_site_aniso_label
_atom_site_aniso_U_11
_atom_site_aniso_U_22
_atom_site_aniso_U_33
_atom_site_aniso_U_23
_atom_site_aniso_U_13
_atom_site_aniso_U_12
Zn1 0.01301(17) 0.01418(19) 0.01876(18) -0.00081(15) 0.00373(14) -0.00033(15)
Cl1 0.0322(5) 0.0270(5) 0.0331(5) 0.0006(4) 0.0074(4) -0.0053(4)
O1 0.0327(14) 0.0137(13) 0.0307(14) -0.0039(11) 0.0144(12) -0.0013(11)
N1 0.0147(13) 0.0157(14) 0.0215(14) -0.0014(12) 0.0031(11) -0.0013(11)
C1 0.0132(14) 0.0187(17) 0.0175(15) -0.0019(13) -0.0013(12) 0.0029(13)
Cl2 0.0213(4) 0.0182(4) 0.0307(4) -0.0041(4) -0.0016(3) -0.0051(3)
O2 0.0297(14) 0.0154(13) 0.0205(12) -0.0001(10) -0.0033(11) 0.0011(11)
N2 0.0161(13) 0.0182(15) 0.0200(13) -0.0020(12) 0.0054(11) -0.0002(11)
C2 0.0201(16) 0.0176(17) 0.0179(15) 0.0021(13) 0.0002(13) -0.0013(13)
Cl3 0.0233(4) 0.0215(4) 0.0264(4) 0.0027(3) 0.0088(3) 0.0065(3)
O3 0.0261(13) 0.0213(14) 0.0225(12) -0.0067(11) -0.0020(10) 0.0039(11)
N3 0.0159(13) 0.0153(14) 0.0203(13) 0.0027(11) 0.0048(11) 0.0003(11)
C3 0.0165(15) 0.0133(16) 0.0223(16) -0.0014(13) 0.0055(13) -0.0003(12)
Cl4 0.0294(5) 0.0336(5) 0.0267(4) -0.0068(4) 0.0057(4) 0.0107(4)
O4 0.0295(14) 0.0280(15) 0.0203(12) -0.0032(11) -0.0008(11) 0.0099(12)
N4 0.0141(13) 0.0181(15) 0.0202(14) 0.0024(12) -0.0003(11) -0.0046(11)
C4 0.0251(19) 0.022(2) 0.040(2) 0.0108(17) 0.0140(17) 0.0118(15)
N5 0.0151(13) 0.0162(14) 0.0218(14) -0.0031(12) 0.0047(11) -0.0013(11)
C5 0.0260(19) 0.0210(19) 0.035(2) 0.0131(16) 0.0165(16) 0.0072(15)
O6 0.0234(12) 0.0234(14) 0.0183(11) 0.0018(10) 0.0021(10) 0.0013(10)
N6 0.0244(15) 0.0172(16) 0.0296(16) -0.0039(13) 0.0110(13) 0.0007(12)
C6 0.0230(17) 0.0162(18) 0.0285(18) 0.0020(14) 0.0113(15) 0.0012(14)
O7 0.0360(16) 0.0298(16) 0.0307(14) 0.0014(12) -0.0086(12) -0.0041(13)
N7 0.0165(13) 0.0186(15) 0.0250(14) -0.0038(12) 0.0040(11) -0.0006(12)
C7 0.0276(18) 0.0175(18) 0.0233(17) -0.0031(14) 0.0113(15) 0.0020(14)
O8 0.0383(17) 0.0334(17) 0.0377(16) -0.0012(14) 0.0115(13) -0.0072(14)
N8 0.0200(15) 0.0198(17) 0.044(2) -0.0009(15) -0.0021(14) -0.0004(13)
C8 0.038(2) 0.024(2) 0.0201(17) -0.0059(15) 0.0002(16) 0.0027(17)
O9 0.0356(16) 0.0372(18) 0.0333(15) 0.0024(13) -0.0015(13) -0.0052(14)
C9 0.0269(19) 0.029(2) 0.0217(17) -0.0053(16) -0.0022(15) -0.0016(16)
O10 0.0508(19) 0.0262(16) 0.0282(14) -0.0032(12) -0.0151(13) -0.0034(14)
C10 0.0168(16) 0.024(2) 0.0309(19) -0.0032(16) 0.0060(14) 0.0040(14)
O11 0.115(4) 0.070(3) 0.0361(19) 0.0075(19) -0.007(2) -0.059(3)
C11 0.0230(18) 0.029(2) 0.0289(19) -0.0001(16) -0.0026(15) 0.0114(16)
O12 0.070(3) 0.065(3) 0.079(3) -0.010(2) 0.036(2) -0.040(2)
C12 0.063(3) 0.057(3) 0.0210(19) -0.003(2) -0.007(2) 0.033(3)
O13 0.086(3) 0.046(2) 0.0425(19) 0.0077(17) -0.0088(19) 0.007(2)
C13 0.0162(15) 0.0176(17) 0.0249(17) 0.0037(14) 0.0058(13) 0.0004(13)
O14 0.053(2) 0.079(3) 0.093(3) -0.002(3) 0.015(2) 0.034(2)
C14 0.0162(16) 0.0195(18) 0.0272(17) 0.0030(15) 0.0007(14) -0.0025(13)
O15 0.0427(18) 0.0384(18) 0.0336(16) -0.0123(14) -0.0033(14) -0.0022(14)
C15 0.0160(15) 0.0185(17) 0.0225(16) -0.0001(14) 0.0013(13) 0.0025(13)
O16 0.058(2) 0.0328(19) 0.060(2) 0.0213(17) -0.0190(18) -0.0128(16)
C16 0.0208(16) 0.0157(17) 0.0216(16) 0.0044(13) 0.0022(14) 0.0013(13)
O17 0.0337(17) 0.049(2) 0.072(2) -0.0246(19) 0.0264(17) -0.0122(15)
C17 0.0167(15) 0.0147(16) 0.0226(16) 0.0009(13) 0.0033(13) -0.0030(13)
O18 0.0349(15) 0.0223(15) 0.0378(15) -0.0086(12) 0.0069(13) -0.0167(12)
C18 0.0189(16) 0.0189(18) 0.0262(17) 0.0015(15) -0.0046(14) -0.0012(14)
O19 0.084(3) 0.061(3) 0.042(2) -0.0211(19) 0.0029(19) 0.006(2)
C19 0.0252(18) 0.033(2) 0.0177(16) 0.0045(15) 0.0030(14) -0.0067(16)
O20 0.0227(15) 0.041(2) 0.105(3) 0.017(2) 0.0245(18) 0.0101(14)
O21 0.0255(13) 0.0230(14) 0.0298(13) 0.0044(11) 0.0067(11) 0.0105(11)
C21 0.051(3) 0.041(3) 0.0212(18) -0.0122(18) 0.0092(18) -0.012(2)
O22 0.049(2) 0.0347(19) 0.060(2) 0.0230(16) 0.0268(17) 0.0219(15)
C22 0.0189(16) 0.0216(18) 0.0226(17) 0.0018(14) -0.0036(14) -0.0046(14)
O23 0.057(3) 0.050(3) 0.175(5) -0.041(3) -0.021(3) 0.036(2)
C23 0.0175(16) 0.029(2) 0.0251(17) 0.0049(15) 0.0016(14) -0.0004(15)
O24 0.206(7) 0.098(4) 0.066(3) 0.020(3) -0.067(4) -0.037(4)
C24 0.0303(19) 0.029(2) 0.0172(16) 0.0036(15) -0.0021(14) -0.0041(16)
O25 0.056(3) 0.042(2) 0.155(5) -0.043(3) -0.001(3) 0.002(2)
C25 0.0238(18) 0.027(2) 0.032(2) -0.0138(17) 0.0084(16) -0.0089(16)
O26 0.209(7) 0.066(4) 0.165(6) 0.016(4) 0.165(5) 0.027(4)
C26 0.0221(18) 0.028(2) 0.042(2) -0.0141(18) 0.0159(17) -0.0108(16)
O27 0.138(4) 0.040(2) 0.053(2) -0.0040(19) 0.003(3) 0.001(3)
C27 0.0177(16) 0.0164(18) 0.0277(18) -0.0020(14) 0.0068(14) 0.0020(13)
O28 0.079(3) 0.035(2) 0.0306(17) 0.0092(15) 0.0057(18) -0.0114(19)
C28 0.0196(16) 0.0151(17) 0.0222(16) -0.0038(13) 0.0048(13) -0.0009(13)
C29 0.0151(15) 0.0158(17) 0.0203(15) -0.0021(13) 0.0012(13) -0.0027(13)
C30 0.0299(19) 0.0147(18) 0.034(2) -0.0024(15) 0.0182(16) -0.0027(15)
C31 0.057(3) 0.022(2) 0.0279(19) 0.0011(16) 0.027(2) 0.0032(19)
C32 0.0207(18) 0.027(2) 0.049(2) -0.0106(19) 0.0126(17) -0.0046(16)
C33 0.0187(18) 0.033(2) 0.050(3) -0.010(2) -0.0023(18) -0.0053(17)
C34 0.063(3) 0.034(3) 0.038(2) -0.003(2) -0.018(2) 0.002(2)
C35 0.0236(18) 0.0193(19) 0.0312(19) -0.0071(15) 0.0019(15) -0.0015(15)
C36 0.0178(16) 0.0201(19) 0.036(2) -0.0038(16) 0.0003(15) 0.0006(14)
C37 0.0185(16) 0.0210(19) 0.0274(18) 0.0044(15) 0.0020(14) -0.0035(14)
C38 0.0212(17) 0.0206(19) 0.0284(18) -0.0083(15) 0.0030(15) -0.0039(14)
C39 0.0189(16) 0.0173(18) 0.0303(18) -0.0047(15) 0.0069(14) -0.0011(14)
C40 0.0233(18) 0.0204(19) 0.0258(18) 0.0002(15) -0.0033(15) -0.0027(14)
C41 0.032(2) 0.031(2) 0.047(3) -0.005(2) 0.0176(19) -0.0021(18)
C42 0.037(2) 0.045(3) 0.045(3) 0.001(2) 0.014(2) -0.008(2)
C43 0.063(3) 0.042(3) 0.024(2) 0.0000(19) 0.006(2) -0.011(2)
C44 0.024(2) 0.026(2) 0.057(3) 0.000(2) -0.0036(19) 0.0004(17)
C45 0.034(2) 0.029(2) 0.051(3) 0.009(2) -0.004(2) 0.0038(19)
C46 0.029(2) 0.041(3) 0.050(3) 0.004(2) -0.005(2) -0.009(2)
C47 0.034(2) 0.044(3) 0.0229(18) 0.0057(18) -0.0074(17) -0.015(2)
C48 0.061(3) 0.028(2) 0.0247(19) -0.0051(17) 0.001(2) -0.009(2)
O29 0.0244(13) 0.0176(13) 0.0228(12) 0.0046(11) -0.0027(11) -0.0008(11)
O30 0.0424(18) 0.0227(16) 0.0443(18) -0.0089(14) -0.0219(15) 0.0046(13)
O5 0.0409(17) 0.048(2) 0.0249(14) -0.0095(13) 0.0063(13) -0.0212(15)
C20 0.033(2) 0.063(4) 0.043(3) -0.018(2) 0.016(2) -0.010(2)

loop_
_atom_type_symbol
_atom_type_description
_atom_type_scat_dispersion_real
_atom_type_scat_dispersion_imag
_atom_type_scat_source
C C 0.0033 0.0016 'International Tables Vol C Tables 4.2.6.8 and 6.1.1.4'
H H 0.0000 0.0000 'International Tables Vol C Tables 4.2.6.8 and 6.1.1.4'
N N 0.0061 0.0033 'International Tables Vol C Tables 4.2.6.8 and 6.1.1.4'
O O 0.0106 0.0060 'International Tables Vol C Tables 4.2.6.8 and 6.1.1.4'
Cl Cl 0.1484 0.1585 'International Tables Vol C Tables 4.2.6.8 and 6.1.1.4'
Zn Zn 0.2839 1.4301 'International Tables Vol C Tables 4.2.6.8 and 6.1.1.4'

loop_
_geom_angle_atom_site_label_1
_geom_angle_atom_site_label_2
_geom_angle_atom_site_label_3
_geom_angle
_geom_angle_site_symmetry_1
_geom_angle_site_symmetry_3
O1 Zn1 O2 176.17(11) . .
O1 Zn1 N5 89.89(11) . .
O2 Zn1 N5 93.84(11) . .
O1 Zn1 N7 92.00(11) . .
O2 Zn1 N7 88.94(11) . .
N5 Zn1 N7 89.07(11) . .
O1 Zn1 N1 87.67(11) . .
O2 Zn1 N1 88.57(11) . .
N5 Zn1 N1 176.33(11) . .
N7 Zn1 N1 93.76(11) . .
O1 Zn1 N3 91.77(11) . .
O2 Zn1 N3 87.39(10) . .
N5 Zn1 N3 89.43(10) . .
N7 Zn1 N3 175.94(11) . .
N1 Zn1 N3 87.90(10) . .
O14 Cl1 O12 108.8(3) . .
O14 Cl1 O11 111.1(3) . .
O12 Cl1 O11 110.0(2) . .
O14 Cl1 O13 108.2(3) . .
O12 Cl1 O13 110.1(3) . .
O11 Cl1 O13 108.6(2) . .
Zn1 O1 H1B 130(3) . .
Zn1 O1 H1A 124(4) . .
H1B O1 H1A 106(4) . .
C1 N1 C5 116.2(3) . .
C1 N1 Zn1 125.0(2) . .
C5 N1 Zn1 118.7(2) . .
N1 C1 C2 124.0(3) . .
N1 C1 H1 118.0 . .
C2 C1 H1 118.0 . .
O17 Cl2 O16 112.6(2) . .
O17 Cl2 O15 109.5(2) . .
O16 Cl2 O15 107.9(2) . .
O17 Cl2 O18 109.21(19) . .
O16 Cl2 O18 109.90(19) . .
O15 Cl2 O18 107.59(18) . .
Zn1 O2 H2A 125(3) . .
Zn1 O2 H2B 121(3) . .
H2A O2 H2B 112(4) . .
C7 N2 C6 111.9(3) . .
C7 N2 C10 108.8(3) . .
C6 N2 C10 112.0(3) . .
C1 C2 C3 119.3(3) . .
C1 C2 H2 120.4 . .
C3 C2 H2 120.4 . .
O20 Cl3 O22 111.7(2) . .
O20 Cl3 O19 109.9(3) . .
O22 Cl3 O19 109.6(2) . .
O20 Cl3 O21 109.48(19) . .
O22 Cl3 O21 109.63(18) . .
O19 Cl3 O21 106.3(2) . .
C8 O3 C9 112.3(3) . .
C13 N3 C17 117.6(3) . .
C13 N3 Zn1 121.0(2) . .
C17 N3 Zn1 121.2(2) . .
C2 C3 C4 117.1(3) . .
C2 C3 C6 122.8(3) . .
C4 C3 C6 120.1(3) . .
O26 Cl4 O24 105.8(5) . .
O26 Cl4 O23 113.9(4) . .
O24 Cl4 O23 106.0(4) . .
O26 Cl4 O25 110.2(3) . .
O24 Cl4 O25 109.8(3) . .
O23 Cl4 O25 110.8(3) . .
C12 O4 C11 114.7(3) . .
C19 N4 C18 113.4(3) . .
C19 N4 C22 111.7(3) . .
C18 N4 C22 106.9(3) . .
C19 N4 H4N 112(2) . .
C18 N4 H4N 105(2) . .
C22 N4 H4N 107(2) . .
C5 C4 C3 119.7(3) . .
C5 C4 H4 120.2 . .
C3 C4 H4 120.2 . .
C25 N5 C29 116.9(3) . .
C25 N5 Zn1 121.0(2) . .
C29 N5 Zn1 122.1(2) . .
N1 C5 C4 123.7(3) . .
N1 C5 H5 118.2 . .
C4 C5 H5 118.2 . .
C24 O6 C23 112.9(3) . .
C32 N6 C31 111.4(3) . .
C32 N6 C30 112.1(3) . .
C31 N6 C30 112.0(3) . .
N2 C6 C3 114.2(3) . .
N2 C6 H6A 108.7 . .
C3 C6 H6A 108.7 . .
N2 C6 H6B 108.7 . .
C3 C6 H6B 108.7 . .
H6A C6 H6B 107.6 . .
C34 O7 C33 113.3(3) . .
C35 N7 C39 116.7(3) . .
C35 N7 Zn1 120.6(2) . .
C39 N7 Zn1 122.4(2) . .
N2 C7 C8 113.0(3) . .
N2 C7 H7A 109.0 . .
C8 C7 H7A 109.0 . .
N2 C7 H7B 109.0 . .
C8 C7 H7B 109.0 . .
H7A C7 H7B 107.8 . .
C42 O8 C43 111.7(4) . .
C44 N8 C41 107.5(3) . .
C44 N8 C40 111.6(3) . .
C41 N8 C40 113.0(3) . .
C44 N8 H8N 108(3) . .
C41 N8 H8N 113(3) . .
C40 N8 H8N 104(3) . .
O3 C8 C7 108.8(3) . .
O3 C8 H8A 109.9 . .
C7 C8 H8A 109.9 . .
O3 C8 H8B 109.9 . .
C7 C8 H8B 109.9 . .
H8A C8 H8B 108.3 . .
C46 O9 C45 114.9(4) . .
O3 C9 C24 108.6(3) . 2_655
O3 C9 H9A 110.0 . .
C24 C9 H9A 110.0 2_655 .
O3 C9 H9B 110.0 . .
C24 C9 H9B 110.0 2_655 .
H9A C9 H9B 108.4 . .
C48 O10 C47 113.4(3) . .
N2 C10 C11 113.9(3) . .
N2 C10 H10A 108.8 . .
C11 C10 H10A 108.8 . .
N2 C10 H10B 108.8 . .
C11 C10 H10B 108.8 . .
H10A C10 H10B 107.7 . .
O4 C11 C10 109.0(3) . .
O4 C11 H11A 109.9 . .
C10 C11 H11A 109.9 . .
O4 C11 H11B 109.9 . .
C10 C11 H11B 109.9 . .
H11A C11 H11B 108.3 . .
O4 C12 C21 111.9(4) . 2_655
O4 C12 H12A 109.2 . .
C21 C12 H12A 109.2 2_655 .
O4 C12 H12B 109.2 . .
C21 C12 H12B 109.2 2_655 .
H12A C12 H12B 107.9 . .
N3 C13 C14 122.9(3) . .
N3 C13 H13 118.6 . .
C14 C13 H13 118.6 . .
C13 C14 C15 119.5(3) . .
C13 C14 H14 120.3 . .
C15 C14 H14 120.3 . .
C14 C15 C16 117.9(3) . .
C14 C15 C18 120.3(3) . .
C16 C15 C18 121.6(3) . .
C17 C16 C15 119.1(3) . .
C17 C16 H16 120.5 . .
C15 C16 H16 120.5 . .
N3 C17 C16 123.0(3) . .
N3 C17 H17 118.5 . .
C16 C17 H17 118.5 . .
N4 C18 C15 114.7(3) . .
N4 C18 H18A 108.6 . .
C15 C18 H18A 108.6 . .
N4 C18 H18B 108.6 . .
C15 C18 H18B 108.6 . .
H18A C18 H18B 107.6 . .
C20 C19 N4 113.5(3) . .
C20 C19 H19A 108.9 . .
N4 C19 H19A 108.9 . .
C20 C19 H19B 108.9 . .
N4 C19 H19B 108.9 . .
H19A C19 H19B 107.7 . .
O5 C21 C12 115.6(4) . 2_645
O5 C21 H21A 108.4 . .
C12 C21 H21A 108.4 2_645 .
O5 C21 H21B 108.4 . .
C12 C21 H21B 108.4 2_645 .
H21A C21 H21B 107.4 . .
C23 C22 N4 113.4(3) . .
C23 C22 H22A 108.9 . .
N4 C22 H22A 108.9 . .
C23 C22 H22B 108.9 . .
N4 C22 H22B 108.9 . .
H22A C22 H22B 107.7 . .
O6 C23 C22 114.2(3) . .
O6 C23 H23A 108.7 . .
C22 C23 H23A 108.7 . .
O6 C23 H23B 108.7 . .
C22 C23 H23B 108.7 . .
H23A C23 H23B 107.6 . .
O6 C24 C9 108.6(3) . 2_645
O6 C24 H24A 110.0 . .
C9 C24 H24A 110.0 2_645 .
O6 C24 H24B 110.0 . .
C9 C24 H24B 110.0 2_645 .
H24A C24 H24B 108.3 . .
N5 C25 C26 122.6(3) . .
N5 C25 H25 118.7 . .
C26 C25 H25 118.7 . .
C25 C26 C27 120.4(3) . .
C25 C26 H26 119.8 . .
C27 C26 H26 119.8 . .
C26 C27 C28 117.0(3) . .
C26 C27 C30 121.1(3) . .
C28 C27 C30 121.8(3) . .
H28B O28 H28A 111(6) . .
C29 C28 C27 119.7(3) . .
C29 C28 H28 120.1 . .
C27 C28 H28 120.1 . .
N5 C29 C28 123.3(3) . .
N5 C29 H29 118.3 . .
C28 C29 H29 118.3 . .
N6 C30 C27 113.6(3) . .
N6 C30 H30A 108.9 . .
C27 C30 H30A 108.9 . .
N6 C30 H30B 108.9 . .
C27 C30 H30B 108.9 . .
H30A C30 H30B 107.7 . .
N6 C31 C48 112.7(3) . 2
N6 C31 H31A 109.1 . .
C48 C31 H31A 109.1 2 .
N6 C31 H31B 109.1 . .
C48 C31 H31B 109.1 2 .
H31A C31 H31B 107.8 . .
N6 C32 C33 113.0(3) . .
N6 C32 H32A 109.0 . .
C33 C32 H32A 109.0 . .
N6 C32 H32B 109.0 . .
C33 C32 H32B 109.0 . .
H32A C32 H32B 107.8 . .
O7 C33 C32 108.5(3) . .
O7 C33 H33A 110.0 . .
C32 C33 H33A 110.0 . .
O7 C33 H33B 110.0 . .
C32 C33 H33B 110.0 . .
H33A C33 H33B 108.4 . .
O7 C34 C43 108.5(4) . 2
O7 C34 H34A 110.0 . .
C43 C34 H34A 110.0 2 .
O7 C34 H34B 110.0 . .
C43 C34 H34B 110.0 2 .
H34A C34 H34B 108.4 . .
N7 C35 C36 123.6(3) . .
N7 C35 H35 118.2 . .
C36 C35 H35 118.2 . .
C35 C36 C37 119.3(4) . .
C35 C36 H36 120.3 . .
C37 C36 H36 120.3 . .
C36 C37 C38 117.8(3) . .
C36 C37 C40 120.7(3) . .
C38 C37 C40 121.6(3) . .
C39 C38 C37 119.3(3) . .
C39 C38 H38 120.3 . .
C37 C38 H38 120.3 . .
N7 C39 C38 123.2(3) . .
N7 C39 H39 118.4 . .
C38 C39 H39 118.4 . .
C37 C40 N8 111.7(3) . .
C37 C40 H40A 109.3 . .
N8 C40 H40A 109.3 . .
C37 C40 H40B 109.3 . .
N8 C40 H40B 109.3 . .
H40A C40 H40B 107.9 . .
C42 C41 N8 112.1(4) . .
C42 C41 H41A 109.2 . .
N8 C41 H41A 109.2 . .
C42 C41 H41B 109.2 . .
N8 C41 H41B 109.2 . .
H41A C41 H41B 107.9 . .
O8 C42 C41 109.6(4) . .
O8 C42 H42A 109.8 . .
C41 C42 H42A 109.8 . .
O8 C42 H42B 109.8 . .
C41 C42 H42B 109.8 . .
H42A C42 H42B 108.2 . .
O8 C43 C34 109.7(4) . 2_545
O8 C43 H43A 109.7 . .
C34 C43 H43A 109.7 2_545 .
O8 C43 H43B 109.7 . .
C34 C43 H43B 109.7 2_545 .
H43A C43 H43B 108.2 . .
C45 C44 N8 115.7(4) . .
C45 C44 H44A 108.4 . .
N8 C44 H44A 108.4 . .
C45 C44 H44B 108.4 . .
N8 C44 H44B 108.4 . .
H44A C44 H44B 107.4 . .
O9 C45 C44 114.5(4) . .
O9 C45 H45A 108.6 . .
C44 C45 H45A 108.6 . .
O9 C45 H45B 108.6 . .
C44 C45 H45B 108.6 . .
H45A C45 H45B 107.6 . .
O9 C46 C47 109.4(4) . .
O9 C46 H46A 109.8 . .
C47 C46 H46A 109.8 . .
O9 C46 H46B 109.8 . .
C47 C46 H46B 109.8 . .
H46A C46 H46B 108.2 . .
O10 C47 C46 109.3(3) . .
O10 C47 H47A 109.8 . .
C46 C47 H47A 109.8 . .
O10 C47 H47B 109.8 . .
C46 C47 H47B 109.8 . .
H47A C47 H47B 108.3 . .
O10 C48 C31 108.7(3) . 2_545
O10 C48 H48A 109.9 . .
C31 C48 H48A 109.9 2_545 .
O10 C48 H48B 109.9 . .
C31 C48 H48B 109.9 2_545 .
H48A C48 H48B 108.3 . .
H29A O29 H29B 107(5) . .
H30C O30 H30D 108(5) . .
C20 O5 C21 119.4(4) . .
O5 C20 C19 113.7(4) . .
O5 C20 H20A 108.8 . .
C19 C20 H20A 108.8 . .
O5 C20 H20B 108.8 . .
C19 C20 H20B 108.8 . .
H20A C20 H20B 107.7 . .

loop_
_geom_bond_atom_site_label_1
_geom_bond_atom_site_label_2
_geom_bond_distance
_geom_bond_site_symmetry_2
Zn1 O1 2.126(3) .
Zn1 O2 2.152(3) .
Zn1 N5 2.152(3) .
Zn1 N7 2.161(3) .
Zn1 N1 2.167(3) .
Zn1 N3 2.168(3) .
Cl1 O14 1.415(4) .
Cl1 O12 1.422(4) .
Cl1 O11 1.426(4) .
Cl1 O13 1.426(4) .
O1 H1B 0.880(19) .
O1 H1A 0.873(19) .
N1 C1 1.341(4) .
N1 C5 1.343(5) .
C1 C2 1.382(5) .
C1 H1 0.9500 .
Cl2 O17 1.419(3) .
Cl2 O16 1.420(3) .
Cl2 O15 1.445(3) .
Cl2 O18 1.446(3) .
O2 H2A 0.875(19) .
O2 H2B 0.877(19) .
N2 C7 1.465(4) .
N2 C6 1.466(5) .
N2 C10 1.473(4) .
C2 C3 1.390(5) .
C2 H2 0.9500 .
Cl3 O20 1.414(3) .
Cl3 O22 1.419(3) .
Cl3 O19 1.444(4) .
Cl3 O21 1.449(3) .
O3 C8 1.422(5) .
O3 C9 1.430(4) .
N3 C13 1.339(4) .
N3 C17 1.347(4) .
C3 C4 1.393(5) .
C3 C6 1.509(5) .
Cl4 O26 1.354(4) .
Cl4 O24 1.389(4) .
Cl4 O23 1.390(4) .
Cl4 O25 1.419(4) .
O4 C12 1.406(5) .
O4 C11 1.433(4) .
N4 C19 1.504(5) .
N4 C18 1.508(5) .
N4 C22 1.510(4) .
N4 H4N 0.86(4) .
C4 C5 1.379(5) .
C4 H4 0.9500 .
N5 C25 1.343(5) .
N5 C29 1.345(4) .
C5 H5 0.9500 .
O6 C24 1.421(4) .
O6 C23 1.428(5) .
N6 C32 1.467(5) .
N6 C31 1.470(5) .
N6 C30 1.471(5) .
C6 H6A 0.9900 .
C6 H6B 0.9900 .
O7 C34 1.413(5) .
O7 C33 1.430(5) .
N7 C35 1.342(5) .
N7 C39 1.350(4) .
C7 C8 1.502(5) .
C7 H7A 0.9900 .
C7 H7B 0.9900 .
O8 C42 1.406(5) .
O8 C43 1.425(6) .
N8 C44 1.500(5) .
N8 C41 1.523(6) .
N8 C40 1.523(5) .
N8 H8N 0.89(5) .
C8 H8A 0.9900 .
C8 H8B 0.9900 .
O9 C46 1.406(5) .
O9 C45 1.443(5) .
C9 C24 1.504(5) 2_655
C9 H9A 0.9900 .
C9 H9B 0.9900 .
O10 C48 1.420(5) .
O10 C47 1.423(5) .
C10 C11 1.496(5) .
C10 H10A 0.9900 .
C10 H10B 0.9900 .
C11 H11A 0.9900 .
C11 H11B 0.9900 .
C12 C21 1.424(6) 2_655
C12 H12A 0.9900 .
C12 H12B 0.9900 .
C13 C14 1.385(5) .
C13 H13 0.9500 .
C14 C15 1.388(5) .
C14 H14 0.9500 .
C15 C16 1.393(5) .
C15 C18 1.509(4) .
C16 C17 1.384(5) .
C16 H16 0.9500 .
C17 H17 0.9500 .
C18 H18A 0.9900 .
C18 H18B 0.9900 .
C19 C20 1.463(6) .
C19 H19A 0.9900 .
C19 H19B 0.9900 .
C21 O5 1.382(5) .
C21 C12 1.424(6) 2_645
C21 H21A 0.9900 .
C21 H21B 0.9900 .
C22 C23 1.504(5) .
C22 H22A 0.9900 .
C22 H22B 0.9900 .
C23 H23A 0.9900 .
C23 H23B 0.9900 .
C24 C9 1.504(5) 2_645
C24 H24A 0.9900 .
C24 H24B 0.9900 .
C25 C26 1.382(5) .
C25 H25 0.9500 .
C26 C27 1.383(5) .
C26 H26 0.9500 .
C27 C28 1.386(5) .
C27 C30 1.512(5) .
O28 H28B 0.88(2) .
O28 H28A 0.89(2) .
C28 C29 1.378(5) .
C28 H28 0.9500 .
C29 H29 0.9500 .
C30 H30A 0.9900 .
C30 H30B 0.9900 .
C31 C48 1.504(7) 2
C31 H31A 0.9900 .
C31 H31B 0.9900 .
C32 C33 1.498(6) .
C32 H32A 0.9900 .
C32 H32B 0.9900 .
C33 H33A 0.9900 .
C33 H33B 0.9900 .
C34 C43 1.482(7) 2
C34 H34A 0.9900 .
C34 H34B 0.9900 .
C35 C36 1.380(5) .
C35 H35 0.9500 .
C36 C37 1.386(5) .
C36 H36 0.9500 .
C37 C38 1.390(5) .
C37 C40 1.512(5) .
C38 C39 1.380(5) .
C38 H38 0.9500 .
C39 H39 0.9500 .
C40 H40A 0.9900 .
C40 H40B 0.9900 .
C41 C42 1.488(6) .
C41 H41A 0.9900 .
C41 H41B 0.9900 .
C42 H42A 0.9900 .
C42 H42B 0.9900 .
C43 C34 1.482(7) 2_545
C43 H43A 0.9900 .
C43 H43B 0.9900 .
C44 C45 1.472(7) .
C44 H44A 0.9900 .
C44 H44B 0.9900 .
C45 H45A 0.9900 .
C45 H45B 0.9900 .
C46 C47 1.519(7) .
C46 H46A 0.9900 .
C46 H46B 0.9900 .
C47 H47A 0.9900 .
C47 H47B 0.9900 .
C48 C31 1.504(7) 2_545
C48 H48A 0.9900 .
C48 H48B 0.9900 .
O29 H29A 0.883(19) .
O29 H29B 0.880(19) .
O30 H30C 0.88(2) .
O30 H30D 0.880(19) .
O5 C20 1.363(5) .
C20 H20A 0.9900 .
C20 H20B 0.9900 .

loop_
_geom_hbond_atom_site_label_D
_geom_hbond_atom_site_label_H
_geom_hbond_atom_site_label_A
_geom_hbond_distance_DH
_geom_hbond_distance_HA
_geom_hbond_distance_DA
_geom_hbond_angle_DHA
_geom_hbond_site_symmetry_A
O1 H1B O28 0.880(19) 1.78(2) 2.654(4) 170(4) .
O1 H1A O23 0.873(19) 2.25(3) 3.035(6) 150(4) .
O2 H2A O18 0.875(19) 1.87(2) 2.734(4) 169(5) .
O2 H2B O21 0.877(19) 1.92(2) 2.799(4) 176(5) .
N8 H8N O30 0.89(5) 1.82(5) 2.709(5) 175(5) .
O30 H30D O10 0.880(19) 1.91(2) 2.782(4) 170(5) .
O30 H30C O7 0.88(2) 1.89(2) 2.758(4) 172(6) 2_545
N4 H4N O29 0.86(4) 1.87(4) 2.720(4) 167(3) .
O29 H29A O3 0.883(19) 1.97(2) 2.829(3) 163(4) 2_645
O29 H29B O4 0.880(19) 1.95(2) 2.812(4) 168(5) 2_645
O28 H28A O27 0.89(2) 1.89(2) 2.766(6) 168(6) 1_545
O28 H28B O11 0.88(2) 1.97(3) 2.821(5) 162(6) 3_556
